data_7110072
loop_
_publ_author_name
'Mekhman S. Yusubov'
'Dmitrii Yu. Svitich'
'Akira Yoshimura'
'Victor N. Nemykin'
'Viktor V. Zhdankin'

_publ_section_title
;
 2-Iodoxybenzoic acid organosulfonates: preparation, X-ray structure and
 reactivity of new, powerful hypervalent iodine(V) oxidants
;
_journal_name_full Chem.Commun.
_journal_page_first 11269
_journal_paper_doi 10.1039/c3cc47090c
_journal_volume 49
_journal_year 2013
_chemical_formula_moiety 'C18 H17 I1 O9 S1'
_chemical_formula_sum 'C18 H17 I O9 S'
_chemical_formula_weight 536.30
_space_group_IT_number 14
_symmetry_cell_setting monoclinic
_symmetry_space_group_name_Hall '-P 2ybc'
_symmetry_space_group_name_H-M 'P 1 21/c 1'
_atom_sites_solution_hydrogens difmap
_atom_sites_solution_primary direct
_cell_angle_alpha 90
_cell_angle_beta 91.215(6)
_cell_angle_gamma 90
_cell_formula_units_Z 4
_cell_length_a 7.5396(3)
_cell_length_b 33.1120(9)
_cell_length_c 7.9405(6)
_cell_measurement_reflns_used 4530
_cell_measurement_temperature 123
_cell_measurement_theta_max 28
_cell_measurement_theta_min 2
_cell_volume 1981.91(18)
_computing_cell_refinement 'USER DEFINED CELL REFINEMENT'
_computing_data_collection 'USER DEFINED DATA COLLECTION'
_computing_data_reduction 'USER DEFINED DATA REDUCTION'
_computing_molecular_graphics 'CAMERON (Watkin et al., 1996)'
_computing_publication_material 'CRYSTALS (Betteridge et al., 2003)'
_computing_structure_refinement 'CRYSTALS (Betteridge et al., 2003)'
_computing_structure_solution 'SHELXS 86 (Sheldrick, 1986)'
_diffrn_ambient_temperature 123
_diffrn_measured_fraction_theta_full 0.997
_diffrn_measured_fraction_theta_max 0.997
_diffrn_measurement_device Serial
_diffrn_measurement_method \w
_diffrn_radiation_monochromator graphite
_diffrn_radiation_type 'Mo K\a'
_diffrn_radiation_wavelength 0.71075
_diffrn_reflns_av_R_equivalents 0.035
_diffrn_reflns_limit_h_max 9
_diffrn_reflns_limit_h_min -9
_diffrn_reflns_limit_k_max 42
_diffrn_reflns_limit_k_min -42
_diffrn_reflns_limit_l_max 8
_diffrn_reflns_limit_l_min -10
_diffrn_reflns_number 14171
_diffrn_reflns_theta_full 27.483
_diffrn_reflns_theta_max 27.483
_diffrn_reflns_theta_min 3.161
_diffrn_standards_decay_% 0.00
_diffrn_standards_interval_time 2
_diffrn_standards_number 4530
_exptl_absorpt_coefficient_mu 1.770
_exptl_absorpt_correction_T_max 0.69
_exptl_absorpt_correction_T_min 0.45
_exptl_absorpt_correction_type multi-scan
_exptl_absorpt_process_details 'DENZO/SCALEPACK (Otwinowski & Minor, 1997)'
_exptl_crystal_colour colorless
_exptl_crystal_density_diffrn 1.797
_exptl_crystal_density_method 'not measured'
_exptl_crystal_description block
_exptl_crystal_F_000 1064
_exptl_crystal_size_max 0.310
_exptl_crystal_size_mid 0.250
_exptl_crystal_size_min 0.210
_refine_diff_density_max 1.11
_refine_diff_density_min -0.75
_refine_ls_extinction_method None
_refine_ls_goodness_of_fit_ref 0.9685
_refine_ls_hydrogen_treatment constr
_refine_ls_matrix_type full
_refine_ls_number_parameters 262
_refine_ls_number_reflns 4517
_refine_ls_number_restraints 0
_refine_ls_R_factor_all 0.0419
_refine_ls_R_factor_gt 0.0281
_refine_ls_shift/su_max 0.0051300
_refine_ls_shift/su_mean 0.0001094
_refine_ls_structure_factor_coef Fsqd
_refine_ls_weighting_details
;
 Method= Modified Sheldrick 
 w=1/[\s^2^(F^2^) + ( 0.02P)^2^ + 5.35P] 
 ,where P=(max(Fo^2^,0) + 2Fc^2^)/3 
;
_refine_ls_weighting_scheme calc
_refine_ls_wR_factor_all 0.0596
_refine_ls_wR_factor_gt 0.0549
_refine_ls_wR_factor_ref 0.0596
_reflns_limit_h_max 9
_reflns_limit_h_min -9
_reflns_limit_k_max 42
_reflns_limit_k_min 0
_reflns_limit_l_max 10
_reflns_limit_l_min 0
_reflns_number_gt 3658
_reflns_number_total 4530
_reflns_threshold_expression I>2.0\s(I)
_oxford_diffrn_Wilson_B_factor 0.00
_oxford_diffrn_Wilson_scale 0.00
_oxford_refine_ls_r_factor_ref 0.0419
_oxford_refine_ls_scale 0.4971(4)
_oxford_reflns_number_all 4517
_oxford_reflns_threshold_expression_ref I>0.0\s(I)
_cod_data_source_file c3cc47090c.txt
_cod_data_source_block 1
_cod_original_cell_volume 1981.92(17)
_cod_original_sg_symbol_H-M 'P 1 21/c 1 '
_cod_original_formula_sum 'C18 H17 I1 O9 S1'
_cod_database_code 7110072

loop_
_symmetry_equiv_pos_as_xyz
x,y,z
-x,-y,-z
-x,y+1/2,-z+1/2
x,-y+1/2,z+1/2

loop_
_atom_site_label
_atom_site_type_symbol
_atom_site_fract_x
_atom_site_fract_y
_atom_site_fract_z
_atom_site_U_iso_or_equiv
_atom_site_occupancy
_atom_site_adp_type
_atom_site_refinement_flags_posn
I1 I 0.30726(2) 0.648259(5) 0.86709(2) 0.0154 1.0000 Uani .
O8 O 0.2168(3) 0.65714(6) 1.0988(3) 0.0190 1.0000 Uani .
C17 C 0.0506(4) 0.64170(9) 1.1156(4) 0.0222 1.0000 Uani .
O9 O -0.0278(3) 0.62723(7) 0.9963(3) 0.0294 1.0000 Uani .
C18 C -0.0124(4) 0.64552(12) 1.2915(4) 0.0297 1.0000 Uani .
O1 O 0.1307(3) 0.69121(6) 0.7716(3) 0.0240 1.0000 Uani .
C7 C 0.1855(4) 0.72975(10) 0.7806(4) 0.0241 1.0000 Uani .
O2 O 0.0952(3) 0.75723(7) 0.7277(4) 0.0362 1.0000 Uani .
C6 C 0.3659(4) 0.73447(9) 0.8574(4) 0.0183 1.0000 Uani .
C1 C 0.4583(4) 0.70052(9) 0.9081(4) 0.0163 1.0000 Uani .
C2 C 0.6286(4) 0.70069(10) 0.9741(4) 0.0218 1.0000 Uani .
C3 C 0.7076(4) 0.73857(10) 0.9939(4) 0.0242 1.0000 Uani .
C4 C 0.6177(4) 0.77341(10) 0.9473(4) 0.0248 1.0000 Uani .
C5 C 0.4474(4) 0.77176(9) 0.8772(4) 0.0228 1.0000 Uani .
O6 O 0.5136(3) 0.61877(6) 0.9792(3) 0.0186 1.0000 Uani .
C15 C 0.4686(4) 0.58047(9) 1.0171(4) 0.0218 1.0000 Uani .
O7 O 0.3184(3) 0.56855(7) 0.9956(3) 0.0323 1.0000 Uani .
C16 C 0.6216(4) 0.55647(10) 1.0838(4) 0.0256 1.0000 Uani .
O3 O 0.4798(3) 0.64745(6) 0.6451(3) 0.0199 1.0000 Uani .
S1 S 0.46965(10) 0.61138(2) 0.52580(10) 0.0196 1.0000 Uani .
O4 O 0.5273(3) 0.62448(7) 0.3634(3) 0.0297 1.0000 Uani .
O5 O 0.2968(3) 0.59317(7) 0.5354(3) 0.0290 1.0000 Uani .
C8 C 0.6260(4) 0.57663(9) 0.6067(4) 0.0187 1.0000 Uani .
C13 C 0.5773(4) 0.53667(10) 0.6304(4) 0.0241 1.0000 Uani .
C12 C 0.7040(5) 0.50880(10) 0.6818(5) 0.0287 1.0000 Uani .
C9 C 0.7999(4) 0.58881(10) 0.6407(4) 0.0251 1.0000 Uani .
C10 C 0.9237(4) 0.56051(11) 0.6931(5) 0.0292 1.0000 Uani .
C11 C 0.8777(4) 0.52001(11) 0.7110(4) 0.0259 1.0000 Uani .
C14 C 1.0160(5) 0.48944(12) 0.7653(5) 0.0383 1.0000 Uani .
H181 H -0.1341 0.6378 1.2897 0.0448 1.0000 Uiso R
H182 H 0.0015 0.6730 1.3257 0.0452 1.0000 Uiso R
H183 H 0.0568 0.6285 1.3634 0.0452 1.0000 Uiso R
H21 H 0.6868 0.6767 1.0032 0.0277 1.0000 Uiso R
H31 H 0.8224 0.7404 1.0425 0.0302 1.0000 Uiso R
H41 H 0.6712 0.7982 0.9639 0.0303 1.0000 Uiso R
H51 H 0.3876 0.7952 0.8458 0.0293 1.0000 Uiso R
H161 H 0.5938 0.5281 1.0747 0.0392 1.0000 Uiso R
H162 H 0.6446 0.5635 1.1977 0.0394 1.0000 Uiso R
H163 H 0.7241 0.5625 1.0213 0.0394 1.0000 Uiso R
H131 H 0.4611 0.5286 0.6092 0.0291 1.0000 Uiso R
H121 H 0.6711 0.4820 0.6966 0.0353 1.0000 Uiso R
H91 H 0.8319 0.6161 0.6272 0.0309 1.0000 Uiso R
H101 H 1.0393 0.5688 0.7204 0.0361 1.0000 Uiso R
H141 H 1.1096 0.5017 0.8314 0.0591 1.0000 Uiso R
H142 H 0.9639 0.4686 0.8307 0.0593 1.0000 Uiso R
H143 H 1.0664 0.4775 0.6690 0.0595 1.0000 Uiso R

loop_
_atom_site_aniso_label
_atom_site_aniso_U_11
_atom_site_aniso_U_22
_atom_site_aniso_U_33
_atom_site_aniso_U_23
_atom_site_aniso_U_13
_atom_site_aniso_U_12
I1 0.01390(8) 0.01505(9) 0.01723(9) -0.00027(8) -0.00064(6) 0.00052(8)
O8 0.0167(10) 0.0229(11) 0.0175(11) -0.0016(8) 0.0032(8) -0.0019(8)
C17 0.0152(14) 0.0230(16) 0.0284(17) 0.0030(14) 0.0019(12) 0.0018(12)
O9 0.0192(11) 0.0376(14) 0.0314(13) -0.0026(11) -0.0005(10) -0.0052(10)
C18 0.0229(15) 0.040(2) 0.0267(17) 0.0039(16) 0.0067(13) -0.0019(16)
O1 0.0189(11) 0.0188(11) 0.0341(13) 0.0039(10) -0.0068(10) 0.0000(9)
C7 0.0221(16) 0.0238(16) 0.0264(17) 0.0045(14) -0.0010(13) 0.0014(13)
O2 0.0250(13) 0.0247(12) 0.0584(18) 0.0104(12) -0.0128(12) 0.0039(10)
C6 0.0167(14) 0.0174(14) 0.0209(15) 0.0002(12) 0.0016(12) 0.0000(11)
C1 0.0183(14) 0.0150(13) 0.0156(14) -0.0031(12) 0.0014(11) -0.0029(11)
C2 0.0184(15) 0.0218(15) 0.0252(16) 0.0003(13) -0.0005(13) 0.0025(12)
C3 0.0173(15) 0.0259(16) 0.0292(17) -0.0030(14) -0.0011(13) -0.0039(13)
C4 0.0240(16) 0.0210(15) 0.0296(17) -0.0057(14) 0.0041(14) -0.0063(13)
C5 0.0229(16) 0.0171(14) 0.0286(17) 0.0004(13) 0.0031(13) 0.0003(13)
O6 0.0169(10) 0.0176(10) 0.0213(11) 0.0045(9) 0.0007(8) 0.0025(8)
C15 0.0246(16) 0.0197(15) 0.0211(16) 0.0033(13) 0.0026(13) 0.0046(13)
O7 0.0244(12) 0.0264(12) 0.0460(16) 0.0088(12) -0.0050(11) -0.0036(10)
C16 0.0266(17) 0.0267(17) 0.0235(16) 0.0020(14) -0.0006(13) 0.0093(14)
O3 0.0255(11) 0.0169(10) 0.0176(10) -0.0021(9) 0.0053(8) -0.0004(9)
S1 0.0220(4) 0.0196(4) 0.0173(4) -0.0018(3) -0.0009(3) 0.0020(3)
O4 0.0409(14) 0.0327(13) 0.0157(11) 0.0004(10) 0.0022(10) 0.0078(11)
O5 0.0227(12) 0.0256(12) 0.0385(14) -0.0034(11) -0.0057(10) 0.0008(10)
C8 0.0195(14) 0.0203(15) 0.0164(14) -0.0002(12) 0.0004(12) 0.0033(12)
C13 0.0203(15) 0.0200(15) 0.0320(18) -0.0021(14) -0.0015(13) -0.0030(13)
C12 0.0329(18) 0.0194(15) 0.0338(19) 0.0011(14) -0.0027(16) -0.0005(14)
C9 0.0238(16) 0.0250(16) 0.0266(17) 0.0025(14) 0.0034(14) -0.0012(13)
C10 0.0184(15) 0.0345(19) 0.0345(19) -0.0016(16) 0.0005(14) 0.0007(14)
C11 0.0265(17) 0.0324(18) 0.0189(15) -0.0003(14) 0.0032(13) 0.0107(15)
C14 0.035(2) 0.042(2) 0.038(2) 0.0018(18) -0.0012(17) 0.0168(18)

loop_
_atom_type_symbol
_atom_type_scat_dispersion_real
_atom_type_scat_dispersion_imag
_atom_type_scat_Cromer_Mann_a1
_atom_type_scat_Cromer_Mann_b1
_atom_type_scat_Cromer_Mann_a2
_atom_type_scat_Cromer_Mann_b2
_atom_type_scat_Cromer_Mann_a3
_atom_type_scat_Cromer_Mann_b3
_atom_type_scat_Cromer_Mann_a4
_atom_type_scat_Cromer_Mann_b4
_atom_type_scat_Cromer_Mann_c
_atom_type_scat_source
I -0.4742 1.8119 20.1472 4.3470 18.9949 0.3814 7.5138 27.7660 2.2735 66.8776 4.0712 'International Tables Vol C 4.2.6.8 and 6.1.1.4'
S 0.1246 0.1234 6.9053 1.4679 5.2034 22.2151 1.4379 0.2536 1.5863 56.1720 0.8669 'International Tables Vol C 4.2.6.8 and 6.1.1.4'
O 0.0106 0.0060 3.0485 13.2771 2.2868 5.7011 1.5463 0.3239 0.8670 32.9089 0.2508 'International Tables Vol C 4.2.6.8 and 6.1.1.4'
C 0.0033 0.0016 2.3100 20.8439 1.0200 10.2075 1.5886 0.5687 0.8650 51.6512 0.2156 'International Tables Vol C 4.2.6.8 and 6.1.1.4'
H 0.0000 0.0000 0.4930 10.5109 0.3229 26.1257 0.1402 3.1424 0.0408 57.7998 0.0030 'International Tables Vol C 4.2.6.8 and 6.1.1.4'

loop_
_geom_angle_atom_site_label_1
_geom_angle_atom_site_label_2
_geom_angle_atom_site_label_3
_geom_angle
_geom_angle_publ_flag
O8 I1 O1 90.39(9) yes
O8 I1 C1 85.99(10) yes
O1 I1 C1 80.41(10) yes
O8 I1 O6 86.57(8) yes
O1 I1 O6 165.67(8) yes
C1 I1 O6 85.41(10) yes
O8 I1 O3 162.44(8) yes
O1 I1 O3 95.75(9) yes
C1 I1 O3 78.87(10) yes
O6 I1 O3 83.42(8) yes
I1 O8 C17 111.54(19) yes
O8 C17 O9 120.6(3) yes
O8 C17 C18 111.8(3) yes
O9 C17 C18 127.5(3) yes
C17 C18 H181 106.8 no
C17 C18 H182 108.2 no
H181 C18 H182 111.0 no
C17 C18 H183 109.3 no
H181 C18 H183 111.5 no
H182 C18 H183 109.9 no
I1 O1 C7 115.87(19) yes
O1 C7 O2 121.8(3) yes
O1 C7 C6 113.6(3) yes
O2 C7 C6 124.6(3) yes
C7 C6 C1 119.1(3) yes
C7 C6 C5 122.6(3) yes
C1 C6 C5 118.3(3) yes
C6 C1 I1 111.0(2) yes
C6 C1 C2 124.7(3) yes
I1 C1 C2 124.2(2) yes
C1 C2 C3 116.1(3) yes
C1 C2 H21 121.4 no
C3 C2 H21 122.6 no
C2 C3 C4 120.9(3) yes
C2 C3 H31 119.3 no
C4 C3 H31 119.8 no
C3 C4 C5 121.2(3) yes
C3 C4 H41 119.5 no
C5 C4 H41 119.3 no
C4 C5 C6 118.9(3) yes
C4 C5 H51 120.9 no
C6 C5 H51 120.2 no
I1 O6 C15 110.92(18) yes
O6 C15 O7 121.0(3) yes
O6 C15 C16 112.6(3) yes
O7 C15 C16 126.4(3) yes
C15 C16 H161 109.1 no
C15 C16 H162 109.5 no
H161 C16 H162 110.2 no
C15 C16 H163 109.6 no
H161 C16 H163 110.1 no
H162 C16 H163 108.3 no
I1 O3 S1 118.78(12) yes
O3 S1 O4 107.99(13) yes
O3 S1 O5 109.19(13) yes
O4 S1 O5 117.75(15) yes
O3 S1 C8 105.13(13) yes
O4 S1 C8 108.20(14) yes
O5 S1 C8 107.88(15) yes
S1 C8 C13 119.7(2) yes
S1 C8 C9 120.1(2) yes
C13 C8 C9 120.1(3) yes
C8 C13 C12 119.5(3) yes
C8 C13 H131 120.1 no
C12 C13 H131 120.4 no
C13 C12 C11 121.2(3) yes
C13 C12 H121 119.3 no
C11 C12 H121 119.5 no
C8 C9 C10 119.3(3) yes
C8 C9 H91 119.9 no
C10 C9 H91 120.8 no
C9 C10 C11 121.1(3) yes
C9 C10 H101 119.4 no
C11 C10 H101 119.5 no
C10 C11 C12 118.7(3) yes
C10 C11 C14 120.2(3) yes
C12 C11 C14 121.1(3) yes
C11 C14 H141 111.5 no
C11 C14 H142 110.6 no
H141 C14 H142 108.4 no
C11 C14 H143 109.6 no
H141 C14 H143 108.3 no
H142 C14 H143 108.3 no

loop_
_geom_bond_atom_site_label_1
_geom_bond_atom_site_label_2
_geom_bond_distance
_geom_bond_publ_flag
I1 O8 1.998(2) yes
I1 O1 2.080(2) yes
I1 C1 2.093(3) yes
I1 O6 2.027(2) yes
I1 O3 2.213(2) yes
O8 C17 1.362(4) yes
C17 O9 1.205(4) yes
C17 C18 1.491(4) yes
C18 H181 0.952 no
C18 H182 0.955 no
C18 H183 0.952 no
O1 C7 1.343(4) yes
C7 O2 1.207(4) yes
C7 C6 1.487(4) yes
C6 C1 1.378(4) yes
C6 C5 1.387(4) yes
C1 C2 1.376(4) yes
C2 C3 1.396(4) yes
C2 H21 0.934 no
C3 C4 1.384(5) yes
C3 H31 0.942 no
C4 C5 1.390(5) yes
C4 H41 0.923 no
C5 H51 0.930 no
O6 C15 1.348(4) yes
C15 O7 1.208(4) yes
C15 C16 1.488(4) yes
C16 H161 0.965 no
C16 H162 0.946 no
C16 H163 0.948 no
O3 S1 1.525(2) yes
S1 O4 1.437(2) yes
S1 O5 1.440(2) yes
S1 C8 1.759(3) yes
C8 C13 1.387(4) yes
C8 C9 1.393(4) yes
C13 C12 1.384(5) yes
C13 H131 0.928 no
C12 C11 1.376(5) yes
C12 H121 0.929 no
C9 C10 1.380(5) yes
C9 H91 0.941 no
C10 C11 1.393(5) yes
C10 H101 0.935 no
C11 C14 1.509(5) yes
C14 H141 0.961 no
C14 H142 0.954 no
C14 H143 0.948 no

loop_
_geom_hbond_atom_site_label_D
_geom_hbond_atom_site_label_H
_geom_hbond_atom_site_label_A
_geom_hbond_site_symmetry_A
_geom_hbond_angle_DHA
_geom_hbond_distance_DH
_geom_hbond_distance_HA
_geom_hbond_distance_DA
_geom_hbond_publ_flag
C18 H182 O2 4_565 143.93(10) 0.955 2.542 3.362(5) yes
C18 H183 O5 1_556 167.26(9) 0.952 2.530 3.464(5) yes
C3 H31 O2 4_665 168.11(10) 0.942 2.504 3.432(5) yes
C16 H162 O4 1_556 128.53(9) 0.946 2.577 3.252(5) yes
C10 H101 O5 1_655 131.84(10) 0.935 2.588 3.286(5) yes
